data_7045973
loop_
_publ_author_name
'Markad, Datta'
'Mandal, Sanjay K.'

_publ_section_title
;
 Synthesis and structural characterization of a novel dinuclear Cu(ii)
 complex: an efficient and recyclable bifunctional heterogeneous catalyst
 for the diastereoselective Henry reaction.
;
_journal_issue 17
_journal_name_full 'Dalton transactions (Cambridge, England : 2003)'
_journal_page_first 5928
_journal_page_last 5932
_journal_paper_doi 10.1039/c8dt00708j
_journal_volume 47
_journal_year 2018
_chemical_formula_moiety 'C40 H52 Cu2 N8 O10'
_chemical_formula_sum 'C40 H52 Cu2 N8 O10'
_chemical_formula_weight 931.97
_space_group_crystal_system monoclinic
_space_group_IT_number 15
_space_group_name_Hall '-C 2yc'
_space_group_name_H-M_alt 'C 1 2/c 1'
_symmetry_space_group_name_Hall '-C 2yc'
_symmetry_space_group_name_H-M 'C 1 2/c 1'
_atom_sites_solution_hydrogens mixed
_atom_sites_solution_primary dual
_audit_creation_date 2018-01-29
_audit_creation_method
;
Olex2 1.2
(compiled 2017.08.10 svn.r3458 for OlexSys, GUI svn.r5381)
;
_audit_update_record
;
2018-02-19 deposited with the CCDC.
2018-04-03 downloaded from the CCDC.
;
_cell_angle_alpha 90
_cell_angle_beta 93.630(5)
_cell_angle_gamma 90
_cell_formula_units_Z 4
_cell_length_a 11.6917(8)
_cell_length_b 21.9618(18)
_cell_length_c 19.2926(15)
_cell_measurement_reflns_used 5091
_cell_measurement_temperature 100(2)
_cell_measurement_theta_max 24.85
_cell_measurement_theta_min 2.19
_cell_volume 4943.8(7)
_computing_cell_refinement 'SAINT V8.38A (?, 2016)'
_computing_data_reduction 'SAINT V8.38A (?, 2016)'
_computing_molecular_graphics 'Olex2 (Dolomanov et al., 2009)'
_computing_publication_material 'Olex2 (Dolomanov et al., 2009)'
_computing_structure_refinement 'ShelXL (Sheldrick, 2015)'
_computing_structure_solution 'ShelXT (Sheldrick, 2015)'
_diffrn_ambient_temperature 100.0
_diffrn_detector_area_resol_mean 8
_diffrn_measured_fraction_theta_full 0.992
_diffrn_measured_fraction_theta_max 0.992
_diffrn_measurement_device_type 'Bruker APEX-II CCD'
_diffrn_measurement_method '\w and \f scans'
_diffrn_radiation_monochromator graphite
_diffrn_radiation_type MoK\a
_diffrn_radiation_wavelength 0.71073
_diffrn_reflns_av_R_equivalents 0.0312
_diffrn_reflns_av_unetI/netI 0.0344
_diffrn_reflns_Laue_measured_fraction_full 0.991
_diffrn_reflns_Laue_measured_fraction_max 0.991
_diffrn_reflns_limit_h_max 13
_diffrn_reflns_limit_h_min -13
_diffrn_reflns_limit_k_max 26
_diffrn_reflns_limit_k_min -26
_diffrn_reflns_limit_l_max 18
_diffrn_reflns_limit_l_min -22
_diffrn_reflns_number 16105
_diffrn_reflns_point_group_measured_fraction_full 0.991
_diffrn_reflns_point_group_measured_fraction_max 0.991
_diffrn_reflns_theta_full 24.996
_diffrn_reflns_theta_max 24.996
_diffrn_reflns_theta_min 1.855
_diffrn_source 'sealed tube'
_diffrn_standards_number 0
_exptl_absorpt_coefficient_mu 0.917
_exptl_absorpt_correction_T_max 0.7452
_exptl_absorpt_correction_T_min 0.6444
_exptl_absorpt_correction_type multi-scan
_exptl_absorpt_process_details
'SADABS-2016/2 (Bruker,2016/2) was used for absorption correction. wR2(int) was 0.0708 before and 0.0453 after correction. The Ratio of minimum to maximum transmission is 0.8647. The \l/2 correction factor is Not present.'
_exptl_crystal_colour blue
_exptl_crystal_colour_lustre clear
_exptl_crystal_colour_primary blue
_exptl_crystal_density_diffrn 1.252
_exptl_crystal_description block
_exptl_crystal_F_000 1944
_exptl_crystal_size_max 0.015
_exptl_crystal_size_mid 0.013
_exptl_crystal_size_min 0.012
_refine_diff_density_max 0.587
_refine_diff_density_min -0.489
_refine_diff_density_rms 0.073
_refine_ls_extinction_method none
_refine_ls_goodness_of_fit_ref 1.056
_refine_ls_hydrogen_treatment mixed
_refine_ls_matrix_type full
_refine_ls_number_parameters 267
_refine_ls_number_reflns 4317
_refine_ls_number_restraints 1
_refine_ls_restrained_S_all 1.056
_refine_ls_R_factor_all 0.0598
_refine_ls_R_factor_gt 0.0454
_refine_ls_shift/su_max 0.001
_refine_ls_shift/su_mean 0.000
_refine_ls_structure_factor_coef Fsqd
_refine_ls_weighting_details 'w=1/[\s^2^(Fo^2^)+(0.0794P)^2^+2.3054P] where P=(Fo^2^+2Fc^2^)/3'
_refine_ls_weighting_scheme calc
_refine_ls_wR_factor_gt 0.1242
_refine_ls_wR_factor_ref 0.1328
_reflns_Friedel_coverage 0.000
_reflns_number_gt 3362
_reflns_number_total 4317
_reflns_threshold_expression 'I > 2\s(I)'
_cod_data_source_file c8dt00708j2.cif
_cod_data_source_block 1
_cod_depositor_comments 'Adding full bibliography for 7045973.cif.'
_cod_database_code 7045973
_shelx_shelxl_version_number 2017/1
_shelx_space_group_comment
;
The symmetry employed for this shelxl refinement is uniquely defined
by the following loop, which should always be used as a source of
symmetry information in preference to the above space-group names.
They are only intended as comments.
;
_shelx_estimated_absorpt_t_max 0.989
_shelx_estimated_absorpt_t_min 0.986
_olex2_refinement_description
;
1. Fixed Uiso
 At 1.2 times of:
  All C(H) groups, All C(H,H) groups, All O(H) groups
2. Restrained distances
 H6-O6
 0.84 with sigma of 0.02
3. Others
 Fixed Uiso: H6(0.123)
4.a Secondary CH2 refined with riding coordinates:
 C2(H2A,H2B), C3(H3A,H3B), C9(H9A,H9B), C10(H10A,H10B), C11(H11A,H11B),
 C12(H12A,H12B), C13(H13A,H13B), C19(H19A,H19B)
4.b Aromatic/amide H refined with riding coordinates:
 C4(H4), C5(H5A), C6(H6A), C7(H7), C15(H15), C16(H16), C17(H17), C18(H18)
4.c Fitted hexagon refined as free rotating group:
 C15(C16,N3,C17,C18,C14)
;
_olex2_submission_special_instructions 'No special instructions were received'

loop_
_space_group_symop_operation_xyz
'x, y, z'
'-x, y, -z+1/2'
'x+1/2, y+1/2, z'
'-x+1/2, y+1/2, -z+1/2'
'-x, -y, -z'
'x, -y, z-1/2'
'-x+1/2, -y+1/2, -z'
'x+1/2, -y+1/2, z-1/2'

loop_
_atom_site_label
_atom_site_type_symbol
_atom_site_fract_x
_atom_site_fract_y
_atom_site_fract_z
_atom_site_U_iso_or_equiv
_atom_site_adp_type
_atom_site_occupancy
_atom_site_site_symmetry_order
_atom_site_calc_flag
_atom_site_refinement_flags_posn
_atom_site_refinement_flags_adp
_atom_site_refinement_flags_occupancy
Cu1 Cu 0.500000 0.26223(2) 0.250000 0.03193(17) Uani 1 2 d S T P
Cu2 Cu 0.500000 0.57093(2) 0.250000 0.03688(18) Uani 1 2 d S T P
O1 O 0.1821(2) 0.60118(13) 0.18646(13) 0.0611(7) Uani 1 1 d . . .
O2 O 0.3624(2) 0.57006(10) 0.18810(12) 0.0477(6) Uani 1 1 d . . .
O3 O 0.66472(18) 0.26561(9) 0.26738(12) 0.0401(5) Uani 1 1 d . . .
O4 O 0.7977(2) 0.24633(12) 0.35089(14) 0.0564(7) Uani 1 1 d . . .
O5 O 0.500000 0.15993(15) 0.250000 0.0584(11) Uani 1 2 d S T P
H5 H 0.545(4) 0.1416(18) 0.236(2) 0.070 Uiso 1 1 d R . .
O6 O 0.500000 0.67397(18) 0.250000 0.129(3) Uani 1 2 d DS T P
H6 H 0.459(4) 0.696(2) 0.225(3) 0.123 Uiso 1 1 d D . .
N1 N 0.2108(3) 0.5818(2) 0.5652(2) 0.0780(11) Uani 1 1 d . . .
N2 N 0.3849(2) 0.55768(10) 0.32416(13) 0.0348(6) Uani 1 1 d . . .
N4 N 0.4986(2) 0.27720(10) 0.35475(12) 0.0310(6) Uani 1 1 d . . .
C1 C 0.2727(3) 0.58725(14) 0.21759(18) 0.0450(8) Uani 1 1 d . . .
C2 C 0.2831(3) 0.59231(14) 0.29624(17) 0.0457(8) Uani 1 1 d . . .
H2A H 0.290771 0.635624 0.309967 0.055 Uiso 1 1 calc R . .
H2B H 0.213129 0.575849 0.315769 0.055 Uiso 1 1 calc R . .
C3 C 0.4295(3) 0.58219(14) 0.39335(19) 0.0468(9) Uani 1 1 d . . .
H3A H 0.452549 0.625086 0.386813 0.056 Uiso 1 1 calc R . .
H3B H 0.499592 0.559150 0.408275 0.056 Uiso 1 1 calc R . .
C4 C 0.2911(3) 0.63227(17) 0.46961(19) 0.0560(10) Uani 1 1 d . . .
H4 H 0.298040 0.668696 0.443645 0.067 Uiso 1 1 calc R . .
C5 C 0.2229(4) 0.6309(2) 0.5254(2) 0.0709(12) Uani 1 1 d . . .
H5A H 0.182360 0.666848 0.536049 0.085 Uiso 1 1 calc R . .
C6 C 0.2677(4) 0.5311(2) 0.5475(2) 0.0773(13) Uani 1 1 d . . .
H6A H 0.259818 0.495314 0.574378 0.093 Uiso 1 1 calc R . .
C7 C 0.3365(4) 0.52909(18) 0.4921(2) 0.0625(11) Uani 1 1 d . . .
H7 H 0.375236 0.492470 0.481782 0.075 Uiso 1 1 calc R . .
C8 C 0.3494(3) 0.58016(15) 0.45162(18) 0.0463(8) Uani 1 1 d . . .
C9 C 0.3550(3) 0.49215(13) 0.32623(16) 0.0366(7) Uani 1 1 d . . .
H9A H 0.320630 0.480046 0.280066 0.044 Uiso 1 1 calc R . .
H9B H 0.296044 0.486298 0.360273 0.044 Uiso 1 1 calc R . .
C10 C 0.4545(3) 0.45054(13) 0.34524(17) 0.0378(7) Uani 1 1 d . . .
H10A H 0.481819 0.457927 0.394145 0.045 Uiso 1 1 calc R . .
H10B H 0.518268 0.460017 0.315568 0.045 Uiso 1 1 calc R . .
C11 C 0.4218(3) 0.38380(13) 0.33627(17) 0.0376(7) Uani 1 1 d . . .
H11A H 0.349840 0.375748 0.359082 0.045 Uiso 1 1 calc R . .
H11B H 0.408639 0.374309 0.286236 0.045 Uiso 1 1 calc R . .
C12 C 0.5161(3) 0.34381(12) 0.36788(16) 0.0353(7) Uani 1 1 d . . .
H12A H 0.589480 0.356233 0.349167 0.042 Uiso 1 1 calc R . .
H12B H 0.522781 0.350775 0.418672 0.042 Uiso 1 1 calc R . .
C13 C 0.3943(3) 0.25347(15) 0.38642(17) 0.0420(8) Uani 1 1 d . . .
H13A H 0.386048 0.209658 0.375086 0.050 Uiso 1 1 calc R . .
H13B H 0.326287 0.274760 0.365024 0.050 Uiso 1 1 calc R . .
C15 C 0.3457(3) 0.31188(12) 0.49325(17) 0.0877(17) Uani 1 1 d . . .
H15 H 0.309879 0.341855 0.463765 0.105 Uiso 1 1 calc R . .
C16 C 0.3484(3) 0.31892(17) 0.56494(19) 0.129(3) Uani 1 1 d G . .
H16 H 0.314366 0.353697 0.584445 0.155 Uiso 1 1 calc R . .
N3 N 0.4009(3) 0.2751(2) 0.60808(11) 0.145(3) Uani 1 1 d G . .
C17 C 0.4507(3) 0.2242(2) 0.57953(16) 0.133(3) Uani 1 1 d G . .
H17 H 0.486556 0.194200 0.609018 0.160 Uiso 1 1 calc R . .
C18 C 0.4480(3) 0.21714(14) 0.50785(18) 0.0939(17) Uani 1 1 d G . .
H18 H 0.482069 0.182357 0.488338 0.113 Uiso 1 1 calc R . .
C14 C 0.3956(2) 0.26099(13) 0.46471(11) 0.0623(11) Uani 1 1 d G . .
C19 C 0.6037(3) 0.24469(13) 0.38072(17) 0.0376(7) Uani 1 1 d . . .
H19A H 0.586757 0.200802 0.385774 0.045 Uiso 1 1 calc R . .
H19B H 0.629990 0.260800 0.426930 0.045 Uiso 1 1 calc R . .
C20 C 0.6977(3) 0.25304(13) 0.33025(18) 0.0384(8) Uani 1 1 d . . .

loop_
_atom_site_aniso_label
_atom_site_aniso_U_11
_atom_site_aniso_U_22
_atom_site_aniso_U_33
_atom_site_aniso_U_23
_atom_site_aniso_U_13
_atom_site_aniso_U_12
Cu1 0.0330(3) 0.0323(3) 0.0306(3) 0.000 0.0032(2) 0.000
Cu2 0.0506(4) 0.0315(3) 0.0286(3) 0.000 0.0023(3) 0.000
O1 0.0609(17) 0.0767(17) 0.0447(15) 0.0019(13) -0.0057(13) 0.0263(14)
O2 0.0559(15) 0.0587(14) 0.0282(13) -0.0028(10) -0.0009(11) 0.0179(11)
O3 0.0348(12) 0.0478(12) 0.0379(14) 0.0029(10) 0.0038(10) -0.0010(9)
O4 0.0362(14) 0.0738(17) 0.0583(17) 0.0090(13) -0.0043(12) 0.0081(12)
O5 0.054(3) 0.0333(18) 0.091(3) 0.000 0.029(2) 0.000
O6 0.285(9) 0.034(2) 0.074(4) 0.000 0.061(5) 0.000
N1 0.069(3) 0.113(3) 0.053(2) -0.005(2) 0.012(2) -0.002(2)
N2 0.0462(15) 0.0277(12) 0.0300(15) 0.0000(10) -0.0018(12) 0.0056(11)
N4 0.0343(14) 0.0280(11) 0.0309(14) 0.0012(10) 0.0041(11) 0.0016(10)
C1 0.057(2) 0.0407(17) 0.0371(19) 0.0030(14) 0.0015(17) 0.0168(16)
C2 0.056(2) 0.0417(17) 0.0392(19) -0.0020(14) 0.0028(17) 0.0202(16)
C3 0.056(2) 0.0423(18) 0.042(2) -0.0061(14) 0.0000(17) -0.0015(15)
C4 0.066(2) 0.060(2) 0.041(2) -0.0027(17) -0.0007(19) 0.0118(19)
C5 0.069(3) 0.092(3) 0.051(3) -0.005(2) 0.001(2) 0.024(2)
C6 0.088(3) 0.087(3) 0.058(3) 0.009(2) 0.016(3) -0.012(3)
C7 0.083(3) 0.056(2) 0.050(2) -0.0004(18) 0.010(2) 0.002(2)
C8 0.051(2) 0.053(2) 0.0339(19) -0.0063(15) -0.0001(16) 0.0023(16)
C9 0.0416(18) 0.0323(15) 0.0357(18) -0.0034(13) -0.0001(14) -0.0006(13)
C10 0.0410(17) 0.0311(15) 0.0412(19) -0.0022(13) 0.0012(15) 0.0042(13)
C11 0.0382(18) 0.0316(15) 0.0424(19) -0.0016(13) -0.0031(14) 0.0005(13)
C12 0.0385(17) 0.0292(14) 0.0380(18) -0.0007(13) 0.0013(14) -0.0006(13)
C13 0.0453(19) 0.0437(17) 0.0373(19) 0.0006(14) 0.0056(16) -0.0053(15)
C15 0.095(4) 0.102(4) 0.071(3) -0.042(3) 0.047(3) -0.045(3)
C16 0.109(5) 0.176(7) 0.110(5) -0.083(5) 0.061(4) -0.085(5)
N3 0.086(4) 0.279(9) 0.072(4) -0.027(4) 0.024(3) -0.071(4)
C17 0.074(4) 0.269(10) 0.055(4) 0.008(4) -0.001(3) -0.003(5)
C18 0.060(3) 0.170(5) 0.053(3) 0.030(3) 0.013(2) 0.000(3)
C14 0.046(2) 0.090(3) 0.052(3) -0.005(2) 0.0098(19) -0.021(2)
C19 0.0423(18) 0.0322(15) 0.0380(18) 0.0057(13) -0.0001(15) 0.0046(13)
C20 0.0377(19) 0.0281(14) 0.049(2) 0.0002(14) 0.0006(16) 0.0017(13)

loop_
_atom_type_symbol
_atom_type_description
_atom_type_scat_dispersion_real
_atom_type_scat_dispersion_imag
_atom_type_scat_source
C C 0.0033 0.0016 'International Tables Vol C Tables 4.2.6.8 and 6.1.1.4'
H H 0.0000 0.0000 'International Tables Vol C Tables 4.2.6.8 and 6.1.1.4'
Cu Cu 0.3201 1.2651 'International Tables Vol C Tables 4.2.6.8 and 6.1.1.4'
N N 0.0061 0.0033 'International Tables Vol C Tables 4.2.6.8 and 6.1.1.4'
O O 0.0106 0.0060 'International Tables Vol C Tables 4.2.6.8 and 6.1.1.4'

loop_
_geom_angle_atom_site_label_1
_geom_angle_atom_site_label_2
_geom_angle_atom_site_label_3
_geom_angle
_geom_angle_site_symmetry_1
_geom_angle_site_symmetry_3
O3 Cu1 O3 175.60(12) . 2_655
O3 Cu1 O5 92.20(6) . .
O3 Cu1 O5 92.20(6) 2_655 .
O3 Cu1 N4 83.85(10) . .
O3 Cu1 N4 83.85(10) 2_655 2_655
O3 Cu1 N4 95.44(10) 2_655 .
O3 Cu1 N4 95.44(10) . 2_655
N4 Cu1 O5 99.24(6) 2_655 .
N4 Cu1 O5 99.24(6) . .
N4 Cu1 N4 161.52(13) 2_655 .
O2 Cu2 O2 178.88(13) 2_655 .
O2 Cu2 O6 90.56(7) 2_655 .
O2 Cu2 O6 90.56(7) . .
O2 Cu2 N2 97.14(10) 2_655 .
O2 Cu2 N2 82.70(10) 2_655 2_655
O2 Cu2 N2 97.14(10) . 2_655
O2 Cu2 N2 82.70(10) . .
N2 Cu2 O6 98.17(7) 2_655 .
N2 Cu2 O6 98.17(7) . .
N2 Cu2 N2 163.65(13) 2_655 .
C1 O2 Cu2 113.2(2) . .
C20 O3 Cu1 113.11(19) . .
Cu1 O5 H5 124(3) . .
Cu1 O5 H5 124(3) . 2_655
H5 O5 H5 112(7) . 2_655
Cu2 O6 H6 127(4) . .
Cu2 O6 H6 127(4) . 2_655
H6 O6 H6 107(8) . 2_655
C5 N1 C6 116.6(4) . .
C2 N2 Cu2 102.79(18) . .
C2 N2 C3 111.4(2) . .
C3 N2 Cu2 111.3(2) . .
C9 N2 Cu2 108.89(18) . .
C9 N2 C2 108.8(2) . .
C9 N2 C3 113.2(2) . .
C12 N4 Cu1 108.33(17) . .
C13 N4 Cu1 113.93(19) . .
C13 N4 C12 112.3(2) . .
C19 N4 Cu1 101.43(17) . .
C19 N4 C12 108.2(2) . .
C19 N4 C13 112.0(2) . .
O1 C1 O2 124.3(3) . .
O1 C1 C2 119.0(3) . .
O2 C1 C2 116.7(3) . .
N2 C2 C1 109.7(3) . .
N2 C2 H2A 109.7 . .
N2 C2 H2B 109.7 . .
C1 C2 H2A 109.7 . .
C1 C2 H2B 109.7 . .
H2A C2 H2B 108.2 . .
N2 C3 H3A 108.0 . .
N2 C3 H3B 108.0 . .
N2 C3 C8 117.0(3) . .
H3A C3 H3B 107.3 . .
C8 C3 H3A 108.0 . .
C8 C3 H3B 108.0 . .
C5 C4 H4 120.2 . .
C5 C4 C8 119.6(4) . .
C8 C4 H4 120.2 . .
N1 C5 C4 123.6(4) . .
N1 C5 H5A 118.2 . .
C4 C5 H5A 118.2 . .
N1 C6 H6A 118.5 . .
N1 C6 C7 122.9(4) . .
C7 C6 H6A 118.5 . .
C6 C7 H7 119.9 . .
C6 C7 C8 120.1(4) . .
C8 C7 H7 119.9 . .
C4 C8 C3 120.0(3) . .
C7 C8 C3 122.7(3) . .
C7 C8 C4 117.1(3) . .
N2 C9 H9A 108.6 . .
N2 C9 H9B 108.6 . .
N2 C9 C10 114.5(2) . .
H9A C9 H9B 107.6 . .
C10 C9 H9A 108.6 . .
C10 C9 H9B 108.6 . .
C9 C10 H10A 109.3 . .
C9 C10 H10B 109.3 . .
C9 C10 C11 111.8(3) . .
H10A C10 H10B 107.9 . .
C11 C10 H10A 109.3 . .
C11 C10 H10B 109.3 . .
C10 C11 H11A 109.6 . .
C10 C11 H11B 109.6 . .
H11A C11 H11B 108.2 . .
C12 C11 C10 110.1(3) . .
C12 C11 H11A 109.6 . .
C12 C11 H11B 109.6 . .
N4 C12 C11 114.4(2) . .
N4 C12 H12A 108.7 . .
N4 C12 H12B 108.7 . .
C11 C12 H12A 108.7 . .
C11 C12 H12B 108.7 . .
H12A C12 H12B 107.6 . .
N4 C13 H13A 108.7 . .
N4 C13 H13B 108.7 . .
N4 C13 C14 114.4(3) . .
H13A C13 H13B 107.6 . .
C14 C13 H13A 108.7 . .
C14 C13 H13B 108.7 . .
C16 C15 H15 120.0 . .
C16 C15 C14 120.0 . .
C14 C15 H15 120.0 . .
C15 C16 H16 120.0 . .
C15 C16 N3 120.0 . .
N3 C16 H16 120.0 . .
C17 N3 C16 120.0 . .
N3 C17 H17 120.0 . .
N3 C17 C18 120.0 . .
C18 C17 H17 120.0 . .
C17 C18 H18 120.0 . .
C17 C18 C14 120.0 . .
C14 C18 H18 120.0 . .
C15 C14 C13 120.2(2) . .
C18 C14 C13 119.7(2) . .
C18 C14 C15 120.0 . .
N4 C19 H19A 109.7 . .
N4 C19 H19B 109.7 . .
N4 C19 C20 110.0(2) . .
H19A C19 H19B 108.2 . .
C20 C19 H19A 109.7 . .
C20 C19 H19B 109.7 . .
O3 C20 C19 116.5(3) . .
O4 C20 O3 124.1(3) . .
O4 C20 C19 119.5(3) . .

loop_
_geom_bond_atom_site_label_1
_geom_bond_atom_site_label_2
_geom_bond_distance
_geom_bond_site_symmetry_2
Cu1 O3 1.935(2) .
Cu1 O3 1.935(2) 2_655
Cu1 O5 2.247(3) .
Cu1 N4 2.049(2) .
Cu1 N4 2.048(2) 2_655
Cu2 O2 1.942(2) .
Cu2 O2 1.942(2) 2_655
Cu2 O6 2.263(4) .
Cu2 N2 2.046(2) 2_655
Cu2 N2 2.046(2) .
O1 C1 1.223(4) .
O2 C1 1.282(4) .
O3 C20 1.279(4) .
O4 C20 1.220(4) .
O5 H5 0.72(4) .
O5 H5 0.72(4) 2_655
O6 H6 0.823(19) 2_655
O6 H6 0.823(19) .
N1 C5 1.337(6) .
N1 C6 1.352(6) .
N2 C2 1.485(4) .
N2 C3 1.502(4) .
N2 C9 1.482(4) .
N4 C12 1.496(3) .
N4 C13 1.492(4) .
N4 C19 1.480(4) .
C1 C2 1.519(5) .
C2 H2A 0.9900 .
C2 H2B 0.9900 .
C3 H3A 0.9900 .
C3 H3B 0.9900 .
C3 C8 1.509(5) .
C4 H4 0.9500 .
C4 C5 1.379(6) .
C4 C8 1.388(5) .
C5 H5A 0.9500 .
C6 H6A 0.9500 .
C6 C7 1.379(6) .
C7 H7 0.9500 .
C7 C8 1.380(5) .
C9 H9A 0.9900 .
C9 H9B 0.9900 .
C9 C10 1.507(4) .
C10 H10A 0.9900 .
C10 H10B 0.9900 .
C10 C11 1.522(4) .
C11 H11A 0.9900 .
C11 H11B 0.9900 .
C11 C12 1.508(4) .
C12 H12A 0.9900 .
C12 H12B 0.9900 .
C13 H13A 0.9900 .
C13 H13B 0.9900 .
C13 C14 1.519(4) .
C15 H15 0.9500 .
C15 C16 1.3900 .
C15 C14 1.3900 .
C16 H16 0.9500 .
C16 N3 1.3900 .
N3 C17 1.3900 .
C17 H17 0.9500 .
C17 C18 1.3900 .
C18 H18 0.9500 .
C18 C14 1.3900 .
C19 H19A 0.9900 .
C19 H19B 0.9900 .
C19 C20 1.525(5) .

loop_
_smtbx_masks_void_nr
_smtbx_masks_void_average_x
_smtbx_masks_void_average_y
_smtbx_masks_void_average_z
_smtbx_masks_void_volume
_smtbx_masks_void_count_electrons
1 0.000 0.500 -0.096 612.0 172.2
2 0.500 0.000 -0.299 612.0 172.2
